data_4073407
loop_
_publ_author_name
'Evans, William J.'
'Miller, Kevin A.'
'Kozimor, Stosh A.'
'Ziller, Joseph W.'
'DiPasquale, Antonio G.'
'Rheingold, Arnold L.'

_publ_section_title
;
 Actinide Hydride Complexes as Multielectron Reductants:&#x00A0; Analogous
 Reduction Chemistry from [(C5Me5)2UH]2, [(C5Me5)2UH2]2, and
 [(C5Me5)2ThH2]2
;
_journal_issue 14
_journal_name_full Organometallics
_journal_page_first 3568
_journal_paper_doi 10.1021/om7003139
_journal_volume 26
_journal_year 2007
_chemical_formula_sum 'C40 H64 U2'
_chemical_formula_weight 1020.99
_chemical_name_common UCI-KAM-4
_chemical_name_systematic
;
 ?
;
_space_group.centring_type C

_space_group_IT_number 15
_space_group.IT_number 15

_symmetry_cell_setting monoclinic
_symmetry_space_group_name_Hall '-C 2yc'
_symmetry_space_group_name_H-M 'C 1 2/c 1'
_atom_sites_solution_hydrogens geom
_atom_sites_solution_primary direct
_atom_sites_solution_secondary difmap
_audit_creation_method SHELXL-97
_cell_angle_alpha 90.00
_cell_angle_beta 104.8110(10)
_cell_angle_gamma 90.00
_cell_formula_units_Z 4
_cell_length_a 18.8970(10)
_cell_length_b 12.8770(7)
_cell_length_c 16.2190(9)
_cell_measurement_reflns_used 9596
_cell_measurement_temperature 208(2)
_cell_measurement_theta_max 28.16
_cell_measurement_theta_min 2.48
_cell_volume 3815.5(4)
_computing_cell_refinement 'Bruker SMART'
_computing_data_collection 'Bruker SMART'
_computing_data_reduction 'Bruker SAINT'
_computing_molecular_graphics ORTEP-32
_computing_publication_material WinGX
_computing_structure_refinement SHELXL-97
_computing_structure_solution SIR-97
_diffrn_ambient_temperature 208(2)
_diffrn_measured_fraction_theta_full 0.999
_diffrn_measured_fraction_theta_max 0.949
_diffrn_measurement_device_type 'CCD area detector'
_diffrn_measurement_method 'phi and omega scans'
_diffrn_radiation_monochromator graphite
_diffrn_radiation_source 'fine-focus sealed tube'
_diffrn_radiation_type MoK\a
_diffrn_radiation_wavelength 0.71069
_diffrn_reflns_av_R_equivalents 0.0305
_diffrn_reflns_av_sigmaI/netI 0.0300
_diffrn_reflns_limit_h_max 13
_diffrn_reflns_limit_h_min -25
_diffrn_reflns_limit_k_max 17
_diffrn_reflns_limit_k_min -16
_diffrn_reflns_limit_l_max 19
_diffrn_reflns_limit_l_min -21
_diffrn_reflns_number 13055
_diffrn_reflns_theta_full 25.00
_diffrn_reflns_theta_max 28.16
_diffrn_reflns_theta_min 2.17
_exptl_absorpt_coefficient_mu 8.502
_exptl_absorpt_correction_T_max 0.4835
_exptl_absorpt_correction_T_min 0.3259
_exptl_absorpt_correction_type multi-scan
_exptl_absorpt_process_details SADABS
_exptl_crystal_colour black
_exptl_crystal_density_diffrn 1.774
_exptl_crystal_density_method 'not measured'
_exptl_crystal_description block
_exptl_crystal_F_000 1944
_exptl_crystal_size_max 0.17
_exptl_crystal_size_mid 0.10
_exptl_crystal_size_min 0.10
_refine_diff_density_max 6.267
_refine_diff_density_min -3.707
_refine_diff_density_rms 0.201
_refine_ls_extinction_method none
_refine_ls_goodness_of_fit_ref 1.103
_refine_ls_hydrogen_treatment mixed
_refine_ls_matrix_type full
_refine_ls_number_parameters 246
_refine_ls_number_reflns 4442
_refine_ls_number_restraints 0
_refine_ls_restrained_S_all 1.103
_refine_ls_R_factor_all 0.0525
_refine_ls_R_factor_gt 0.0477
_refine_ls_shift/su_max 4.286
_refine_ls_shift/su_mean 0.120
_refine_ls_structure_factor_coef Fsqd
_refine_ls_weighting_details 'calc w=1/[\s^2^(Fo^2^)+(0.0511P)^2^+73.2258P] where P=(Fo^2^+2Fc^2^)/3'
_refine_ls_weighting_scheme calc
_refine_ls_wR_factor_gt 0.1194
_refine_ls_wR_factor_ref 0.1225
_reflns_number_gt 3950
_reflns_number_total 4442
_reflns_threshold_expression >2sigma(I)
_cod_data_source_file om7003139-file003.cif
_cod_data_source_block uci12
_cod_depositor_comments
;
The following automatic conversions were performed:

'_symmetry_cell_setting' value 'Monoclinic' changed to 'monoclinic'
according to /home/saulius/struct/CIF-dictionaries/cif_core.dic
dictionary named 'cif_core.dic' version 2.4.1 from 2010-06-29.

Automatic conversion script
Id: cif_fix_values 1715 2011-07-08 13:25:40Z adriana 

The following automatic conversions were performed:

'_space_group.centring_type' value 'C centered' was replaced with the
value 'C' as specified in the replacement file
'/home/antanas/src/cod-tools/trunk/data/replacement-values/replacement_values.lst'.

Automatic conversion script
Id: cif_fix_values 5642 2017-10-24 12:04:52Z antanas 
;
_cod_original_sg_symbol_H-M C2/c
_cod_database_code 4073407

loop_
_symmetry_equiv_pos_as_xyz
'x, y, z'
'-x, y, -z+1/2'
'x+1/2, y+1/2, z'
'-x+1/2, y+1/2, -z+1/2'
'-x, -y, -z'
'x, -y, z-1/2'
'-x+1/2, -y+1/2, -z'
'x+1/2, -y+1/2, z-1/2'

loop_
_atom_site_label
_atom_site_type_symbol
_atom_site_fract_x
_atom_site_fract_y
_atom_site_fract_z
_atom_site_U_iso_or_equiv
_atom_site_adp_type
_atom_site_occupancy
_atom_site_symmetry_multiplicity
_atom_site_calc_flag
_atom_site_refinement_flags
_atom_site_disorder_assembly
_atom_site_disorder_group
C1 C 0.6208(6) 0.1370(9) 0.0816(8) 0.065(3) Uani 1 1 d . A .
C2 C 0.5702(8) 0.1947(8) 0.0291(6) 0.065(3) Uani 1 1 d . A .
C3 C 0.5021(6) 0.1674(10) 0.0409(6) 0.069(4) Uani 1 1 d . A .
C4 C 0.5154(6) 0.0894(9) 0.1042(6) 0.062(3) Uani 1 1 d . A .
C5 C 0.5892(7) 0.0756(8) 0.1287(7) 0.063(3) Uani 1 1 d . A .
C6 C 0.6981(9) 0.1232(19) 0.0728(17) 0.189(14) Uani 1 1 d . . .
H6A H 0.7325 0.1351 0.1276 0.284 Uiso 1 1 calc R . .
H6B H 0.7072 0.1725 0.0315 0.284 Uiso 1 1 calc R . .
H6C H 0.7040 0.0531 0.0537 0.284 Uiso 1 1 calc R . .
C7 C 0.5815(19) 0.2665(12) -0.0409(11) 0.177(15) Uani 1 1 d . . .
H7A H 0.5678 0.3368 -0.0299 0.266 Uiso 1 1 calc R . .
H7B H 0.5514 0.2434 -0.0956 0.266 Uiso 1 1 calc R . .
H7C H 0.6326 0.2653 -0.0420 0.266 Uiso 1 1 calc R . .
C8 C 0.4277(12) 0.201(2) -0.0106(12) 0.234(19) Uani 1 1 d . . .
H8A H 0.4254 0.2761 -0.0128 0.351 Uiso 1 1 calc R . .
H8B H 0.3907 0.1746 0.0158 0.351 Uiso 1 1 calc R . .
H8C H 0.4191 0.1735 -0.0680 0.351 Uiso 1 1 calc R . .
C9 C 0.4576(14) 0.0233(18) 0.1264(13) 0.192(14) Uani 1 1 d . . .
H9A H 0.4451 -0.0336 0.0861 0.288 Uiso 1 1 calc R . .
H9B H 0.4144 0.0650 0.1240 0.288 Uiso 1 1 calc R . .
H9C H 0.4759 -0.0043 0.1836 0.288 Uiso 1 1 calc R . .
C10 C 0.6277(15) -0.0071(13) 0.1926(10) 0.165(11) Uani 1 1 d . . .
H10A H 0.6673 -0.0379 0.1729 0.248 Uiso 1 1 calc R . .
H10B H 0.5928 -0.0606 0.1975 0.248 Uiso 1 1 calc R . .
H10C H 0.6473 0.0249 0.2479 0.248 Uiso 1 1 calc R . .
C11A C 0.6351(4) 0.4568(6) 0.2653(8) 0.043(7) Uani 0.44(3) 1 d PG A 1
C12A C 0.6519(6) 0.4481(7) 0.1860(6) 0.046(8) Uani 0.44(3) 1 d PG A 1
C13A C 0.7004(5) 0.3643(9) 0.1907(6) 0.051(9) Uani 0.44(3) 1 d PG A 1
C14A C 0.7136(4) 0.3212(6) 0.2728(8) 0.051(8) Uani 0.44(3) 1 d PG A 1
C15A C 0.6733(5) 0.3784(9) 0.3189(4) 0.044(7) Uani 0.44(3) 1 d PG A 1
C16A C 0.5855(6) 0.5356(11) 0.2884(15) 0.094(13) Uani 0.44(3) 1 d PG A 1
H16A H 0.5360 0.5084 0.2756 0.142 Uiso 0.44(3) 1 calc PR A 1
H16B H 0.5863 0.5986 0.2558 0.142 Uiso 0.44(3) 1 calc PR A 1
H16C H 0.6020 0.5511 0.3489 0.142 Uiso 0.44(3) 1 calc PR A 1
C17A C 0.6233(10) 0.5159(13) 0.1101(10) 0.14(3) Uani 0.44(3) 1 d PG A 1
H17A H 0.6614 0.5273 0.0809 0.213 Uiso 0.44(3) 1 calc PR A 1
H17B H 0.6080 0.5820 0.1286 0.213 Uiso 0.44(3) 1 calc PR A 1
H17C H 0.5817 0.4824 0.0717 0.213 Uiso 0.44(3) 1 calc PR A 1
C18A C 0.7323(9) 0.3274(17) 0.1206(11) 0.42(10) Uani 0.44(3) 1 d PG A 1
H18A H 0.7006 0.3477 0.0660 0.623 Uiso 0.44(3) 1 calc PR A 1
H18B H 0.7368 0.2523 0.1231 0.623 Uiso 0.44(3) 1 calc PR A 1
H18C H 0.7803 0.3582 0.1273 0.623 Uiso 0.44(3) 1 calc PR A 1
C19A C 0.7620(6) 0.2306(9) 0.3054(15) 0.27(5) Uani 0.44(3) 1 d PG A 1
H19A H 0.7536 0.2073 0.3590 0.400 Uiso 0.44(3) 1 calc PR A 1
H19B H 0.8128 0.2510 0.3142 0.400 Uiso 0.44(3) 1 calc PR A 1
H19C H 0.7510 0.1746 0.2641 0.400 Uiso 0.44(3) 1 calc PR A 1
C20A C 0.6712(9) 0.3593(17) 0.4091(6) 0.087(14) Uani 0.44(3) 1 d PG A 1
H20A H 0.7115 0.3141 0.4364 0.131 Uiso 0.44(3) 1 calc PR A 1
H20B H 0.6252 0.3265 0.4100 0.131 Uiso 0.44(3) 1 calc PR A 1
H20C H 0.6757 0.4248 0.4395 0.131 Uiso 0.44(3) 1 calc PR A 1
C11B C 0.6348(4) 0.4602(5) 0.2195(7) 0.061(9) Uani 0.56(3) 1 d PG A 2
C12B C 0.6790(6) 0.4026(9) 0.1799(5) 0.050(7) Uani 0.56(3) 1 d PG A 2
C13B C 0.7115(4) 0.3240(7) 0.2354(8) 0.041(5) Uani 0.56(3) 1 d PG A 2
C14B C 0.6875(5) 0.3329(8) 0.3092(5) 0.063(8) Uani 0.56(3) 1 d PG A 2
C15B C 0.6401(4) 0.4171(8) 0.2993(6) 0.067(10) Uani 0.56(3) 1 d PG A 2
C16B C 0.5901(7) 0.5511(8) 0.1830(14) 0.15(2) Uani 0.56(3) 1 d PG A 2
H16D H 0.6142 0.5888 0.1461 0.232 Uiso 0.56(3) 1 calc PR A 2
H16E H 0.5844 0.5963 0.2287 0.232 Uiso 0.56(3) 1 calc PR A 2
H16F H 0.5423 0.5280 0.1502 0.232 Uiso 0.56(3) 1 calc PR A 2
C17B C 0.6894(11) 0.4217(17) 0.0941(7) 0.34(7) Uani 0.56(3) 1 d PG A 2
H17D H 0.7154 0.3637 0.0774 0.510 Uiso 0.56(3) 1 calc PR A 2
H17E H 0.7176 0.4848 0.0948 0.510 Uiso 0.56(3) 1 calc PR A 2
H17F H 0.6421 0.4292 0.0535 0.510 Uiso 0.56(3) 1 calc PR A 2
C18B C 0.7627(6) 0.2449(12) 0.2188(16) 0.48(11) Uani 0.56(3) 1 d PG A 2
H18D H 0.8031 0.2789 0.2029 0.722 Uiso 0.56(3) 1 calc PR A 2
H18E H 0.7373 0.1999 0.1727 0.722 Uiso 0.56(3) 1 calc PR A 2
H18F H 0.7814 0.2038 0.2698 0.722 Uiso 0.56(3) 1 calc PR A 2
C19B C 0.7087(9) 0.2649(13) 0.3848(9) 0.14(2) Uani 0.56(3) 1 d PG A 2
H19D H 0.7038 0.3027 0.4348 0.217 Uiso 0.56(3) 1 calc PR A 2
H19E H 0.7591 0.2429 0.3928 0.217 Uiso 0.56(3) 1 calc PR A 2
H19F H 0.6770 0.2044 0.3764 0.217 Uiso 0.56(3) 1 calc PR A 2
C20B C 0.6020(8) 0.4542(16) 0.3627(11) 0.17(3) Uani 0.56(3) 1 d PG A 2
H20D H 0.5518 0.4294 0.3473 0.256 Uiso 0.56(3) 1 calc PR A 2
H20E H 0.6022 0.5295 0.3636 0.256 Uiso 0.56(3) 1 calc PR A 2
H20F H 0.6268 0.4280 0.4187 0.256 Uiso 0.56(3) 1 calc PR A 2
U1 U 0.566708(14) 0.26976(2) 0.187928(17) 0.03330(11) Uani 1 1 d . . .
H1U H 0.541(5) 0.225(7) 0.291(6) 0.040 Uiso 1 1 d . . .

loop_
_atom_site_aniso_label
_atom_site_aniso_U_11
_atom_site_aniso_U_22
_atom_site_aniso_U_33
_atom_site_aniso_U_23
_atom_site_aniso_U_13
_atom_site_aniso_U_12
C1 0.054(5) 0.070(7) 0.077(7) -0.037(6) 0.031(5) 0.003(5)
C2 0.118(10) 0.046(5) 0.046(5) -0.004(4) 0.049(6) -0.003(6)
C3 0.063(6) 0.096(9) 0.038(5) -0.031(5) -0.008(4) 0.041(6)
C4 0.086(7) 0.068(6) 0.045(5) -0.036(5) 0.040(5) -0.045(6)
C5 0.088(8) 0.041(5) 0.052(5) -0.011(4) 0.002(5) 0.020(5)
C6 0.073(9) 0.22(2) 0.30(3) -0.20(2) 0.096(15) -0.047(12)
C7 0.42(5) 0.073(10) 0.077(11) -0.006(8) 0.14(2) -0.033(16)
C8 0.161(18) 0.37(4) 0.106(13) -0.150(19) -0.088(13) 0.20(2)
C9 0.27(3) 0.20(2) 0.164(17) -0.135(17) 0.174(19) -0.20(2)
C10 0.32(3) 0.079(11) 0.067(9) -0.006(8) -0.009(13) 0.087(16)
C11A 0.040(11) 0.057(15) 0.036(14) -0.012(12) 0.019(11) -0.009(10)
C12A 0.08(2) 0.027(14) 0.029(11) -0.008(10) 0.002(11) -0.018(13)
C13A 0.068(18) 0.04(2) 0.051(18) -0.023(13) 0.033(15) -0.025(16)
C14A 0.051(14) 0.057(16) 0.041(18) -0.014(12) 0.003(11) -0.005(11)
C15A 0.040(13) 0.055(18) 0.037(11) 0.002(11) 0.007(10) -0.009(11)
C16A 0.08(2) 0.046(15) 0.17(4) -0.038(19) 0.05(2) -0.013(14)
C17A 0.26(6) 0.08(2) 0.053(17) 0.029(16) -0.02(2) -0.10(3)
C18A 0.15(7) 1.0(3) 0.15(6) -0.16(12) 0.08(6) -0.21(13)
C19A 0.07(2) 0.08(2) 0.51(11) -0.18(4) -0.17(4) 0.059(19)
C20A 0.10(2) 0.13(3) 0.024(9) -0.005(12) 0.006(11) -0.09(2)
C11B 0.049(10) 0.032(9) 0.09(3) -0.029(13) -0.002(15) -0.004(7)
C12B 0.076(16) 0.029(13) 0.048(10) -0.003(10) 0.023(10) -0.025(12)
C13B 0.021(7) 0.040(10) 0.061(17) -0.001(9) 0.007(7) -0.003(6)
C14B 0.060(13) 0.070(19) 0.045(13) 0.008(11) -0.010(9) -0.038(13)
C15B 0.057(15) 0.10(2) 0.055(15) -0.046(15) 0.031(12) -0.050(16)
C16B 0.057(14) 0.066(17) 0.29(6) 0.04(3) -0.04(2) -0.005(13)
C17B 0.64(14) 0.31(7) 0.16(4) -0.16(5) 0.28(7) -0.42(10)
C18B 0.05(2) 0.70(18) 0.64(16) -0.60(16) -0.01(5) 0.04(5)
C19B 0.07(2) 0.19(4) 0.14(3) 0.10(3) -0.04(2) -0.04(2)
C20B 0.09(2) 0.27(6) 0.16(4) -0.17(4) 0.06(2) -0.06(3)
U1 0.03334(16) 0.03810(18) 0.03187(16) -0.00604(10) 0.01460(11) -0.00232(10)

loop_
_atom_type_symbol
_atom_type_description
_atom_type_scat_dispersion_real
_atom_type_scat_dispersion_imag
_atom_type_scat_source
C C 0.0033 0.0016 'International Tables Vol C Tables 4.2.6.8 and 6.1.1.4'
H H 0.0000 0.0000 'International Tables Vol C Tables 4.2.6.8 and 6.1.1.4'
U U -9.6767 9.6646 'International Tables Vol C Tables 4.2.6.8 and 6.1.1.4'

loop_
_geom_angle_atom_site_label_1
_geom_angle_atom_site_label_2
_geom_angle_atom_site_label_3
_geom_angle
C2 C1 C5 110.0(10)
C2 C1 C6 123.9(16)
C5 C1 C6 124.4(16)
C2 C1 U1 74.8(5)
C5 C1 U1 73.9(5)
C6 C1 U1 130.0(8)
C1 C2 C3 108.0(10)
C1 C2 C7 127.0(17)
C3 C2 C7 124.5(17)
C1 C2 U1 77.5(6)
C3 C2 U1 73.6(5)
C7 C2 U1 121.6(8)
C2 C3 C4 106.3(9)
C2 C3 C8 128.1(18)
C4 C3 C8 125.1(19)
C2 C3 U1 77.0(6)
C4 C3 U1 75.6(5)
C8 C3 U1 119.6(8)
C5 C4 C3 106.4(9)
C5 C4 C9 127.6(17)
C3 C4 C9 125.0(16)
C5 C4 U1 76.1(5)
C3 C4 U1 74.4(6)
C9 C4 U1 123.3(7)
C1 C5 C4 109.2(10)
C1 C5 C10 126.3(15)
C4 C5 C10 124.1(16)
C1 C5 U1 78.1(6)
C4 C5 U1 75.2(5)
C10 C5 U1 118.9(8)
C1 C6 H6A 109.2
C1 C6 H6B 109.7
H6A C6 H6B 109.5
C1 C6 H6C 109.6
H6A C6 H6C 109.5
H6B C6 H6C 109.5
C2 C7 H7A 109.6
C2 C7 H7B 109.3
H7A C7 H7B 109.4
C2 C7 H7C 109.7
H7A C7 H7C 109.4
H7B C7 H7C 109.5
C3 C8 H8A 109.4
C3 C8 H8B 109.7
H8A C8 H8B 109.5
C3 C8 H8C 109.4
H8A C8 H8C 109.5
H8B C8 H8C 109.5
C4 C9 H9A 109.5
C4 C9 H9B 109.4
H9A C9 H9B 109.5
C4 C9 H9C 109.5
H9A C9 H9C 109.5
H9B C9 H9C 109.5
C5 C10 H10A 109.3
C5 C10 H10B 109.6
H10A C10 H10B 109.5
C5 C10 H10C 109.5
H10A C10 H10C 109.5
H10B C10 H10C 109.5
C15A C11A C12A 108.0
C15A C11A C16A 126.0
C12A C11A C16A 126.0
C15A C11A U1 76.7(2)
C12A C11A U1 73.4(2)
C16A C11A U1 116.0(2)
C13A C12A C11A 108.0
C13A C12A C17A 126.0
C11A C12A C17A 126.0
C13A C12A U1 74.9(2)
C11A C12A U1 78.0(2)
C17A C12A U1 113.5(2)
C12A C13A C14A 108.0
C12A C13A C18A 126.0
C14A C13A C18A 126.0
C12A C13A U1 76.1(2)
C14A C13A U1 77.5(2)
C18A C13A U1 112.9(2)
C15A C14A C13A 108.0
C15A C14A C19A 126.0
C13A C14A C19A 126.0
C15A C14A U1 77.6(2)
C13A C14A U1 73.6(2)
C19A C14A U1 115.0(2)
C14A C15A C11A 108.0
C14A C15A C20A 126.0
C11A C15A C20A 126.0
C14A C15A U1 74.1(2)
C11A C15A U1 75.0(2)
C20A C15A U1 116.9(2)
C12B C11B C15B 108.0
C12B C11B C16B 126.0
C15B C11B C16B 126.0
C12B C11B U1 75.3(3)
C15B C11B U1 74.7(2)
C16B C11B U1 116.1(2)
C11B C12B C13B 108.0
C11B C12B C17B 126.0
C13B C12B C17B 126.0
C11B C12B U1 75.4(3)
C13B C12B U1 74.7(2)
C17B C12B U1 116.0(2)
C12B C13B C14B 108.0
C12B C13B C18B 126.0
C14B C13B C18B 126.0
C12B C13B U1 76.0(2)
C14B C13B U1 74.9(2)
C18B C13B U1 115.3(2)
C15B C14B C13B 108.0
C15B C14B C19B 126.0
C13B C14B C19B 126.0
C15B C14B U1 75.7(2)
C13B C14B U1 75.6(3)
C19B C14B U1 114.9(2)
C14B C15B C11B 108.0
C14B C15B C20B 126.0
C11B C15B C20B 126.0
C14B C15B U1 74.8(2)
C11B C15B U1 76.0(2)
C20B C15B U1 115.4(2)
C11B C16B H16D 109.5
C11B C16B H16E 109.5
H16D C16B H16E 109.5
C11B C16B H16F 109.5
H16D C16B H16F 109.5
H16E C16B H16F 109.5
C12B C17B H17D 114.4
C12B C17B H17E 114.4
H17D C17B H17E 104.2
C12B C17B H17F 114.4
H17D C17B H17F 104.2
H17E C17B H17F 104.2
C13B C18B H18D 125.8
C13B C18B H18E 125.8
H18D C18B H18E 89.3
C13B C18B H18F 125.8
H18D C18B H18F 89.3
H18E C18B H18F 89.3
C14B C19B H19D 109.5
C14B C19B H19E 109.5
H19D C19B H19E 109.5
C14B C19B H19F 109.5
H19D C19B H19F 109.5
H19E C19B H19F 109.5
C15B C20B H20D 109.5
C15B C20B H20E 109.5
H20D C20B H20E 109.5
C15B C20B H20F 109.5
H20D C20B H20F 109.5
H20E C20B H20F 109.5
C3 U1 C14B 151.6(3)
C3 U1 C15B 161.8(4)
C14B U1 C15B 29.43(10)
C3 U1 C4 29.9(4)
C14B U1 C4 137.3(4)
C15B U1 C4 165.8(4)
C3 U1 C13B 124.1(3)
C14B U1 C13B 29.44(10)
C15B U1 C13B 48.46(15)
C4 U1 C13B 123.9(3)
C3 U1 C5 47.9(3)
C14B U1 C5 110.3(3)
C15B U1 C5 139.7(3)
C4 U1 C5 28.7(3)
C13B U1 C5 95.6(3)
C3 U1 C11B 132.5(4)
C14B U1 C11B 48.39(15)
C15B U1 C11B 29.29(9)
C4 U1 C11B 159.3(3)
C13B U1 C11B 48.31(15)
C5 U1 C11B 140.1(4)
C3 U1 C12B 115.9(3)
C14B U1 C12B 48.40(15)
C15B U1 C12B 48.30(15)
C4 U1 C12B 133.1(3)
C13B U1 C12B 29.30(10)
C5 U1 C12B 111.0(4)
C11B U1 C12B 29.21(9)
C3 U1 C2 29.4(4)
C14B U1 C2 124.1(4)
C15B U1 C2 136.6(3)
C4 U1 C2 48.1(3)
C13B U1 C2 95.2(4)
C5 U1 C2 46.7(3)
C11B U1 C2 111.2(4)
C12B U1 C2 88.3(3)
C3 U1 C13A 115.2(3)
C14B U1 C13A 43.30(14)
C15B U1 C13A 52.04(16)
C4 U1 C13A 125.5(3)
C13B U1 C13A 18.10(6)
C5 U1 C13A 100.5(4)
C11B U1 C13A 39.84(13)
C12B U1 C13A 13.1
C2 U1 C13A 86.0(3)
C3 U1 C1 47.0(3)
C14B U1 C1 104.8(3)
C15B U1 C1 128.8(3)
C4 U1 C1 46.8(3)
C13B U1 C1 80.4(3)
C5 U1 C1 27.9(3)
C11B U1 C1 115.5(4)
C12B U1 C1 86.8(3)
C2 U1 C1 27.7(3)
C13A U1 C1 78.7(3)
C3 U1 C12A 121.0(4)
C14B U1 C12A 52.26(16)
C15B U1 C12A 41.10(13)
C4 U1 C12A 145.0(3)
C13B U1 C12A 42.25(13)
C5 U1 C12A 126.8(4)
C11B U1 C12A 14.8
C12B U1 C12A 16.48(5)
C2 U1 C12A 97.2(3)
C13A U1 C12A 29.04(9)
C1 U1 C12A 101.0(4)
C3 U1 H1U 117(3)
C14B U1 H1U 80(3)
C15B U1 H1U 81(3)
C4 U1 H1U 92(3)
C13B U1 H1U 107(3)
C5 U1 H1U 97(3)
C11B U1 H1U 108(3)
C12B U1 H1U 126(3)
C2 U1 H1U 140(3)
C13A U1 H1U 123(3)
C1 U1 H1U 124(3)
C12A U1 H1U 122(3)

loop_
_geom_bond_atom_site_label_1
_geom_bond_atom_site_label_2
_geom_bond_distance
C1 C2 1.332(17)
C1 C5 1.341(16)
C1 C6 1.513(16)
C1 U1 2.801(9)
C2 C3 1.393(17)
C2 C7 1.522(16)
C2 U1 2.768(9)
C3 C4 1.412(17)
C3 C8 1.503(16)
C3 U1 2.725(9)
C4 C5 1.361(16)
C4 C9 1.499(15)
C4 U1 2.740(8)
C5 C10 1.534(17)
C5 U1 2.750(9)
C6 H6A 0.9701
C6 H6B 0.9701
C6 H6C 0.9701
C7 H7A 0.9703
C7 H7B 0.9703
C7 H7C 0.9703
C8 H8A 0.9700
C8 H8B 0.9700
C8 H8C 0.9700
C9 H9A 0.9700
C9 H9B 0.9700
C9 H9C 0.9700
C10 H10A 0.9701
C10 H10B 0.9701
C10 H10C 0.9701
C11A C15A 1.405(4)
C11A C12A 1.405(4)
C11A C16A 1.493(4)
C11A U1 2.867(6)
C12A C13A 1.405(4)
C12A C17A 1.493(4)
C12A U1 2.809(7)
C13A C14A 1.405(4)
C13A C18A 1.493(4)
C13A U1 2.794(7)
C14A C15A 1.405(4)
C14A C19A 1.493(4)
C14A U1 2.843(7)
C15A C20A 1.493(4)
C15A U1 2.888(6)
C16A H16A 0.9702
C16A H16B 0.9702
C16A H16C 0.9702
C17A H17A 0.9713
C17A H17B 0.9713
C17A H17C 0.9713
C18A H18A 1.0461
C18A H18B 1.0461
C18A H18C 1.0461
C19A H19A 0.9990
C19A H19B 0.9990
C19A H19C 0.9990
C20A H20A 0.9702
C20A H20B 0.9702
C20A H20C 0.9702
C11B C12B 1.389(4)
C11B C15B 1.389(4)
C11B C16B 1.477(4)
C11B U1 2.755(6)
C12B C13B 1.389(4)
C12B C17B 1.477(4)
C12B U1 2.754(7)
C13B C14B 1.389(4)
C13B C18B 1.477(4)
C13B U1 2.738(7)
C14B C15B 1.389(4)
C14B C19B 1.477(4)
C14B U1 2.729(6)
C15B C20B 1.477(4)
C15B U1 2.739(7)
C16B H16D 0.9702
C16B H16E 0.9702
C16B H16F 0.9702
C17B H17D 1.0179
C17B H17E 1.0179
C17B H17F 1.0179
C18B H18D 1.1279
C18B H18E 1.1279
C18B H18F 1.1279
C19B H19D 0.9702
C19B H19E 0.9702
C19B H19F 0.9702
C20B H20D 0.9702
C20B H20E 0.9702
C20B H20F 0.9702
U1 H1U 1.94(9)
